data_7121989
loop_
_publ_author_name
'Mitsuhashi, Ryoji'
'Pedersen, Kasper S.'
'Ueda, Takaaki'
'Suzuki, Takayoshi'
'Bendix, Jesper'
'Mikuriya, Masahiro'

_publ_section_title
;
 Field-induced single-molecule magnet behavior in ideal trigonal
 antiprismatic cobalt(ii) complexes: precise geometrical control by a
 hydrogen-bonded rigid metalloligand.
;
_journal_issue 64
_journal_name_full 'Chemical communications (Cambridge, England)'
_journal_page_first 8869
_journal_page_last 8872
_journal_paper_doi 10.1039/c8cc04756a
_journal_volume 54
_journal_year 2018
_chemical_formula_moiety 'C54 H54 Co3 N12 O6, 2(C H4 O), 2(Cl)'
_chemical_formula_sum 'C56 H62 Cl2 Co3 N12 O8'
_chemical_formula_weight 1278.86
_space_group_crystal_system trigonal
_space_group_IT_number 148
_space_group_name_Hall '-R 3'
_space_group_name_H-M_alt 'R -3 :H'
_symmetry_space_group_name_Hall '-R 3'
_symmetry_space_group_name_H-M 'R -3 :H'
_atom_sites_solution_hydrogens mixed
_audit_creation_method SHELXL-2014/7
_audit_update_record
;
2018-06-09 deposited with the CCDC.
2018-07-17 downloaded from the CCDC.
;
_cell_angle_alpha 90
_cell_angle_beta 90
_cell_angle_gamma 120
_cell_formula_units_Z 3
_cell_length_a 11.349(2)
_cell_length_b 11.349(2)
_cell_length_c 38.211(7)
_cell_measurement_reflns_used 1484
_cell_measurement_temperature 90(2)
_cell_measurement_theta_max 27.67
_cell_measurement_theta_min 2.33
_cell_volume 4262.2(13)
_computing_cell_refinement 'Bruker SAINT'
_computing_data_collection 'Bruker APEX'
_computing_data_reduction 'Bruker SAINT'
_computing_molecular_graphics 'Yadokari-XG 2009 (Wakita,Nemoto et al., 2009)'
_computing_publication_material 'SHELXL-2014/7 (Sheldrick, 2014)'
_computing_structure_refinement 'SHELXL-2014/7 (Sheldrick, 2014)'
_computing_structure_solution 'SHELXT 2014/5 (Sheldrick, 2014)'
_diffrn_ambient_temperature 90(2)
_diffrn_measured_fraction_theta_full 0.999
_diffrn_measured_fraction_theta_max 0.970
_diffrn_measurement_device_type 'CCD area detector'
_diffrn_measurement_method '\f and \w scans'
_diffrn_radiation_type MoK\a
_diffrn_radiation_wavelength 0.71073
_diffrn_reflns_av_R_equivalents 0.0538
_diffrn_reflns_av_unetI/netI 0.0515
_diffrn_reflns_Laue_measured_fraction_full 0.999
_diffrn_reflns_Laue_measured_fraction_max 0.970
_diffrn_reflns_limit_h_max 14
_diffrn_reflns_limit_h_min -11
_diffrn_reflns_limit_k_max 9
_diffrn_reflns_limit_k_min -15
_diffrn_reflns_limit_l_max 51
_diffrn_reflns_limit_l_min -50
_diffrn_reflns_number 9474
_diffrn_reflns_point_group_measured_fraction_full 0.999
_diffrn_reflns_point_group_measured_fraction_max 0.970
_diffrn_reflns_theta_full 25.242
_diffrn_reflns_theta_max 28.526
_diffrn_reflns_theta_min 2.330
_diffrn_source 'fine-focus sealed tube'
_exptl_absorpt_coefficient_mu 1.025
_exptl_absorpt_correction_T_max 0.960
_exptl_absorpt_correction_T_min 0.821
_exptl_absorpt_correction_type multi-scan
_exptl_absorpt_process_details SADABS
_exptl_crystal_colour brown
_exptl_crystal_density_diffrn 1.495
_exptl_crystal_description platelet
_exptl_crystal_F_000 1983
_exptl_crystal_size_max 0.200
_exptl_crystal_size_mid 0.080
_exptl_crystal_size_min 0.040
_refine_diff_density_max 0.657
_refine_diff_density_min -1.241
_refine_diff_density_rms 0.109
_refine_ls_extinction_method none
_refine_ls_goodness_of_fit_ref 1.142
_refine_ls_hydrogen_treatment mixed
_refine_ls_matrix_type full
_refine_ls_number_parameters 135
_refine_ls_number_reflns 2353
_refine_ls_number_restraints 0
_refine_ls_restrained_S_all 1.142
_refine_ls_R_factor_all 0.0725
_refine_ls_R_factor_gt 0.0603
_refine_ls_shift/su_max 0.000
_refine_ls_shift/su_mean 0.000
_refine_ls_structure_factor_coef Fsqd
_refine_ls_weighting_details 'w=1/[\s^2^(Fo^2^)+(0.1000P)^2^] where P=(Fo^2^+2Fc^2^)/3'
_refine_ls_weighting_scheme calc
_refine_ls_wR_factor_gt 0.1559
_refine_ls_wR_factor_ref 0.1645
_reflns_Friedel_coverage 0.000
_reflns_number_gt 2014
_reflns_number_total 2353
_reflns_threshold_expression 'I > 2\s(I)'
_cod_data_source_file c8cc04756a2.cif
_cod_data_source_block 0914161_0m
_cod_depositor_comments 'Adding full bibliography for 7121989--7121991.cif.'
_cod_original_cell_volume 4262.4(17)
_cod_database_code 7121989
_shelx_shelxl_version_number 2014/7
_shelx_space_group_comment
;
The symmetry employed for this shelxl refinement is uniquely defined
by the following loop, which should always be used as a source of
symmetry information in preference to the above space-group names.
They are only intended as comments.
;
_shelx_estimated_absorpt_t_min 0.821
_shelx_estimated_absorpt_t_max 0.960

loop_
_space_group_symop_operation_xyz
'x, y, z'
'-y, x-y, z'
'-x+y, -x, z'
'x+2/3, y+1/3, z+1/3'
'-y+2/3, x-y+1/3, z+1/3'
'-x+y+2/3, -x+1/3, z+1/3'
'x+1/3, y+2/3, z+2/3'
'-y+1/3, x-y+2/3, z+2/3'
'-x+y+1/3, -x+2/3, z+2/3'
'-x, -y, -z'
'y, -x+y, -z'
'x-y, x, -z'
'-x+2/3, -y+1/3, -z+1/3'
'y+2/3, -x+y+1/3, -z+1/3'
'x-y+2/3, x+1/3, -z+1/3'
'-x+1/3, -y+2/3, -z+2/3'
'y+1/3, -x+y+2/3, -z+2/3'
'x-y+1/3, x+2/3, -z+2/3'

loop_
_atom_site_label
_atom_site_type_symbol
_atom_site_fract_x
_atom_site_fract_y
_atom_site_fract_z
_atom_site_U_iso_or_equiv
_atom_site_adp_type
_atom_site_occupancy
_atom_site_site_symmetry_order
_atom_site_calc_flag
_atom_site_refinement_flags_posn
_atom_site_refinement_flags_adp
_atom_site_refinement_flags_occupancy
_atom_site_disorder_assembly
_atom_site_disorder_group
Co1 Co 0.6667 0.3333 0.26156(2) 0.0097(2) Uani 1 3 d S T P . .
O1 O 0.5680(2) 0.3779(2) 0.29422(5) 0.0111(4) Uani 1 1 d . . . . .
C1 C 0.4458(3) 0.3666(3) 0.28938(8) 0.0127(6) Uani 1 1 d . . . . .
C2 C 0.4108(3) 0.4448(3) 0.31035(8) 0.0177(7) Uani 1 1 d . . . . .
H2 H 0.4720 0.5017 0.3279 0.021 Uiso 1 1 calc R U . . .
C3 C 0.2880(4) 0.4404(4) 0.30580(9) 0.0237(7) Uani 1 1 d . . . . .
H3 H 0.2658 0.4949 0.3201 0.028 Uiso 1 1 calc R U . . .
C4 C 0.1968(4) 0.3570(4) 0.28050(10) 0.0257(8) Uani 1 1 d . . . . .
H4 H 0.1129 0.3551 0.2772 0.031 Uiso 1 1 calc R U . . .
C5 C 0.2290(3) 0.2767(4) 0.26012(9) 0.0201(7) Uani 1 1 d . . . . .
H5 H 0.1656 0.2180 0.2432 0.024 Uiso 1 1 calc R U . . .
C6 C 0.3538(3) 0.2801(3) 0.26392(8) 0.0151(6) Uani 1 1 d . . . . .
C7 C 0.3868(3) 0.1973(3) 0.24099(8) 0.0127(6) Uani 1 1 d . . . . .
N1 N 0.2896(3) 0.0905(3) 0.22298(8) 0.0180(6) Uani 1 1 d . . . . .
H1 H 0.224(4) 0.082(4) 0.2199(10) 0.017(11) Uiso 1 1 d . . . . .
C8 C 0.3527(3) 0.0431(3) 0.19754(9) 0.0179(7) Uani 1 1 d . . . . .
H8 H 0.3506 0.0758 0.1736 0.022 Uiso 1 1 calc R U . . .
H8A H 0.3083 -0.0574 0.1974 0.022 Uiso 1 1 calc R U . . .
C9 C 0.4976(3) 0.1087(3) 0.21180(8) 0.0148(6) Uani 1 1 d . . . . .
H9 H 0.5119 0.0417 0.2249 0.018 Uiso 1 1 calc R U . . .
H9A H 0.5650 0.1470 0.1926 0.018 Uiso 1 1 calc R U . . .
N2 N 0.5088(2) 0.2175(3) 0.23521(7) 0.0116(5) Uani 1 1 d . . . . .
Co2 Co 0.6667 0.3333 0.3333 0.0106(3) Uani 1 6 d S T P . .
Cl1 Cl 0.0000 0.0000 0.19352(3) 0.0153(3) Uani 1 3 d S T P . .
C10 C 0.3333 -0.3333 0.2191(7) 0.135(7) Uani 1 3 d S T P . .
H10 H 0.3832 -0.3183 0.2411 0.203 Uiso 0.3333 1 calc R U P A .
H10A H 0.2399 -0.3552 0.2241 0.203 Uiso 0.3333 1 calc R U P . .
H10B H 0.3784 -0.2508 0.2047 0.203 Uiso 0.3333 1 calc R U P . .
O2 O 0.3312(15) -0.4428(18) 0.2007(10) 0.184(16) Uani 0.3333 1 d . . P A -1
H2M H 0.2612 -0.4810 0.1881 0.276 Uiso 0.3333 1 calc R U P A -1

loop_
_atom_site_aniso_label
_atom_site_aniso_U_11
_atom_site_aniso_U_22
_atom_site_aniso_U_33
_atom_site_aniso_U_23
_atom_site_aniso_U_13
_atom_site_aniso_U_12
Co1 0.0086(3) 0.0086(3) 0.0119(4) 0.000 0.000 0.00432(13)
O1 0.0092(10) 0.0144(10) 0.0117(10) -0.0022(8) -0.0012(8) 0.0076(9)
C1 0.0097(13) 0.0127(14) 0.0153(14) 0.0020(11) 0.0031(11) 0.0054(11)
C2 0.0163(15) 0.0199(16) 0.0167(16) -0.0030(12) -0.0010(12) 0.0089(13)
C3 0.0208(17) 0.0309(19) 0.0268(18) -0.0063(15) 0.0001(14) 0.0185(15)
C4 0.0172(16) 0.033(2) 0.034(2) -0.0073(16) -0.0038(15) 0.0174(15)
C5 0.0129(15) 0.0240(17) 0.0219(17) -0.0019(14) -0.0035(12) 0.0080(13)
C6 0.0126(14) 0.0127(14) 0.0186(15) 0.0006(12) 0.0002(12) 0.0054(12)
C7 0.0115(14) 0.0120(14) 0.0138(14) 0.0037(11) 0.0004(11) 0.0052(12)
N1 0.0092(13) 0.0152(14) 0.0267(16) -0.0041(11) -0.0034(11) 0.0040(11)
C8 0.0187(16) 0.0149(15) 0.0206(16) -0.0044(12) -0.0031(13) 0.0087(13)
C9 0.0138(14) 0.0123(14) 0.0164(15) -0.0026(12) -0.0015(12) 0.0051(12)
N2 0.0094(12) 0.0118(12) 0.0134(12) -0.0013(9) -0.0020(9) 0.0051(10)
Co2 0.0099(3) 0.0099(3) 0.0120(5) 0.000 0.000 0.00496(16)
Cl1 0.0139(4) 0.0139(4) 0.0180(6) 0.000 0.000 0.00696(19)
C10 0.123(11) 0.123(11) 0.16(2) 0.000 0.000 0.061(5)
O2 0.046(9) 0.084(12) 0.42(5) 0.11(2) 0.005(15) 0.030(8)

loop_
_atom_type_symbol
_atom_type_description
_atom_type_scat_dispersion_real
_atom_type_scat_dispersion_imag
_atom_type_scat_source
C C 0.0033 0.0016 'International Tables Vol C Tables 4.2.6.8 and 6.1.1.4'
H H 0.0000 0.0000 'International Tables Vol C Tables 4.2.6.8 and 6.1.1.4'
N N 0.0061 0.0033 'International Tables Vol C Tables 4.2.6.8 and 6.1.1.4'
O O 0.0106 0.0060 'International Tables Vol C Tables 4.2.6.8 and 6.1.1.4'
Cl Cl 0.1484 0.1585 'International Tables Vol C Tables 4.2.6.8 and 6.1.1.4'
Co Co 0.3494 0.9721 'International Tables Vol C Tables 4.2.6.8 and 6.1.1.4'

loop_
_geom_angle_atom_site_label_1
_geom_angle_atom_site_label_2
_geom_angle_atom_site_label_3
_geom_angle
_geom_angle_site_symmetry_1
_geom_angle_site_symmetry_3
N2 Co1 N2 94.43(11) 2_655 3_665
N2 Co1 N2 94.43(11) 2_655 .
N2 Co1 N2 94.43(11) 3_665 .
N2 Co1 O1 170.88(10) 2_655 .
N2 Co1 O1 90.03(10) 3_665 .
N2 Co1 O1 93.16(10) . .
N2 Co1 O1 90.03(10) 2_655 3_665
N2 Co1 O1 93.16(10) 3_665 3_665
N2 Co1 O1 170.88(10) . 3_665
O1 Co1 O1 81.77(9) . 3_665
N2 Co1 O1 93.16(10) 2_655 2_655
N2 Co1 O1 170.88(10) 3_665 2_655
N2 Co1 O1 90.03(10) . 2_655
O1 Co1 O1 81.77(9) . 2_655
O1 Co1 O1 81.77(9) 3_665 2_655
N2 Co1 Co2 122.07(8) 2_655 .
N2 Co1 Co2 122.07(8) 3_665 .
N2 Co1 Co2 122.07(8) . .
O1 Co1 Co2 49.10(6) . .
O1 Co1 Co2 49.09(6) 3_665 .
O1 Co1 Co2 49.09(6) 2_655 .
C1 O1 Co1 126.93(19) . .
C1 O1 Co2 137.27(19) . .
Co1 O1 Co2 86.95(8) . .
O1 C1 C2 118.1(3) . .
O1 C1 C6 122.3(3) . .
C2 C1 C6 119.6(3) . .
C3 C2 C1 120.6(3) . .
C3 C2 H2 119.7 . .
C1 C2 H2 119.7 . .
C2 C3 C4 120.6(3) . .
C2 C3 H3 119.7 . .
C4 C3 H3 119.7 . .
C5 C4 C3 119.4(3) . .
C5 C4 H4 120.3 . .
C3 C4 H4 120.3 . .
C4 C5 C6 121.4(3) . .
C4 C5 H5 119.3 . .
C6 C5 H5 119.3 . .
C5 C6 C1 118.5(3) . .
C5 C6 C7 119.9(3) . .
C1 C6 C7 121.6(3) . .
N2 C7 N1 112.9(3) . .
N2 C7 C6 125.3(3) . .
N1 C7 C6 121.7(3) . .
C7 N1 C8 109.8(3) . .
C7 N1 H1 122(3) . .
C8 N1 H1 121(3) . .
N1 C8 C9 100.9(2) . .
N1 C8 H8 111.6 . .
C9 C8 H8 111.6 . .
N1 C8 H8A 111.6 . .
C9 C8 H8A 111.6 . .
H8 C8 H8A 109.4 . .
N2 C9 C8 104.2(2) . .
N2 C9 H9 110.9 . .
C8 C9 H9 110.9 . .
N2 C9 H9A 110.9 . .
C8 C9 H9A 110.9 . .
H9 C9 H9A 108.9 . .
C7 N2 C9 108.4(2) . .
C7 N2 Co1 125.7(2) . .
C9 N2 Co1 123.88(19) . .
O1 Co2 O1 73.91(9) 17 18_545
O1 Co2 O1 73.91(9) 17 16_655
O1 Co2 O1 73.91(9) 18_545 16_655
O1 Co2 O1 180.0 17 2_655
O1 Co2 O1 106.09(9) 18_545 2_655
O1 Co2 O1 106.09(9) 16_655 2_655
O1 Co2 O1 106.09(9) 17 3_665
O1 Co2 O1 180.0 18_545 3_665
O1 Co2 O1 106.09(9) 16_655 3_665
O1 Co2 O1 73.90(9) 2_655 3_665
O1 Co2 O1 106.10(9) 17 .
O1 Co2 O1 106.10(9) 18_545 .
O1 Co2 O1 180.0 16_655 .
O1 Co2 O1 73.90(9) 2_655 .
O1 Co2 O1 73.90(9) 3_665 .
O1 Co2 Co1 43.96(6) 17 16_655
O1 Co2 Co1 43.96(6) 18_545 16_655
O1 Co2 Co1 43.96(6) 16_655 16_655
O1 Co2 Co1 136.04(6) 2_655 16_655
O1 Co2 Co1 136.04(6) 3_665 16_655
O1 Co2 Co1 136.05(6) . 16_655
O1 Co2 Co1 136.04(6) 17 .
O1 Co2 Co1 136.04(6) 18_545 .
O1 Co2 Co1 136.04(6) 16_655 .
O1 Co2 Co1 43.96(6) 2_655 .
O1 Co2 Co1 43.96(6) 3_665 .
O1 Co2 Co1 43.96(6) . .
Co1 Co2 Co1 180.0 16_655 .
O2 C10 O2 97.6(19) 2_545 .
O2 C10 H10 95.4 2_545 .
O2 C10 H10 109.5 . .
O2 C10 H10A 133.4 2_545 .
O2 C10 H10A 109.5 . .
H10 C10 H10A 109.5 . .
O2 C10 H10B 24.0 2_545 .
O2 C10 H10B 109.5 . .
H10 C10 H10B 109.5 . .
H10A C10 H10B 109.5 . .
C10 O2 H2M 109.5 . .

loop_
_geom_bond_atom_site_label_1
_geom_bond_atom_site_label_2
_geom_bond_distance
_geom_bond_site_symmetry_2
Co1 N2 1.896(2) 2_655
Co1 N2 1.896(2) 3_665
Co1 N2 1.896(3) .
Co1 O1 1.906(2) .
Co1 O1 1.907(2) 3_665
Co1 O1 1.907(2) 2_655
Co1 Co2 2.7427(8) .
O1 C1 1.340(3) .
O1 Co2 2.076(2) .
C1 C2 1.393(4) .
C1 C6 1.406(4) .
C2 C3 1.380(5) .
C2 H2 0.9500 .
C3 C4 1.387(5) .
C3 H3 0.9500 .
C4 C5 1.380(5) .
C4 H4 0.9500 .
C5 C6 1.405(4) .
C5 H5 0.9500 .
C6 C7 1.463(4) .
C7 N2 1.305(4) .
C7 N1 1.350(4) .
N1 C8 1.461(4) .
N1 H1 0.71(4) .
C8 C9 1.527(4) .
C8 H8 0.9900 .
C8 H8A 0.9900 .
C9 N2 1.478(4) .
C9 H9 0.9900 .
C9 H9A 0.9900 .
Co2 O1 2.076(2) 17
Co2 O1 2.076(2) 18_545
Co2 O1 2.076(2) 16_655
Co2 O1 2.076(2) 2_655
Co2 O1 2.076(2) 3_665
Co2 Co1 2.7425(8) 16_655
C10 O2 1.42(3) 2_545
C10 O2 1.42(3) .
C10 H10 0.9800 .
C10 H10A 0.9800 .
C10 H10B 0.9800 .
O2 H2M 0.8400 .

loop_
_geom_hbond_atom_site_label_D
_geom_hbond_atom_site_label_H
_geom_hbond_atom_site_label_A
_geom_hbond_distance_DH
_geom_hbond_distance_HA
_geom_hbond_distance_DA
_geom_hbond_angle_DHA
N1 H1 Cl1 0.71(4) 2.44(4) 3.122(3) 160(4)

loop_
_geom_torsion_atom_site_label_1
_geom_torsion_atom_site_label_2
_geom_torsion_atom_site_label_3
_geom_torsion_atom_site_label_4
_geom_torsion
_geom_torsion_site_symmetry_1
Co1 O1 C1 C2 -158.4(2) .
Co2 O1 C1 C2 66.0(4) .
Co1 O1 C1 C6 21.2(4) .
Co2 O1 C1 C6 -114.5(3) .
O1 C1 C2 C3 178.0(3) .
C6 C1 C2 C3 -1.5(5) .
C1 C2 C3 C4 0.6(5) .
C2 C3 C4 C5 0.9(6) .
C3 C4 C5 C6 -1.5(6) .
C4 C5 C6 C1 0.6(5) .
C4 C5 C6 C7 -177.7(3) .
O1 C1 C6 C5 -178.7(3) .
C2 C1 C6 C5 0.9(5) .
O1 C1 C6 C7 -0.3(5) .
C2 C1 C6 C7 179.2(3) .
C5 C6 C7 N2 160.4(3) .
C1 C6 C7 N2 -17.9(5) .
C5 C6 C7 N1 -18.7(5) .
C1 C6 C7 N1 162.9(3) .
N2 C7 N1 C8 -9.8(4) .
C6 C7 N1 C8 169.4(3) .
C7 N1 C8 C9 17.4(3) .
N1 C8 C9 N2 -18.2(3) .
N1 C7 N2 C9 -3.2(4) .
C6 C7 N2 C9 177.6(3) .
N1 C7 N2 Co1 -167.5(2) .
C6 C7 N2 Co1 13.4(4) .
C8 C9 N2 C7 14.0(3) .
C8 C9 N2 Co1 178.6(2) .
N2 Co1 N2 C7 178.5(2) 2_655
N2 Co1 N2 C7 -86.7(3) 3_665
O1 Co1 N2 C7 3.5(3) .
O1 Co1 N2 C7 85.3(3) 2_655
Co2 Co1 N2 C7 45.9(3) .
N2 Co1 N2 C9 16.5(3) 2_655
N2 Co1 N2 C9 111.33(18) 3_665
O1 Co1 N2 C9 -158.4(2) .
O1 Co1 N2 C9 -76.6(2) 2_655
Co2 Co1 N2 C9 -116.1(2) .
